data_7037273
loop_
_publ_author_name
'Riley, Laura E.'
'Chan, Antony P. Y.'
'Taylor, James'
'Man, Wing Y.'
'Ellis, David'
'Rosair, Georgina M.'
'Welch, Alan J.'
'Sivaev, Igor B.'

_publ_section_title
;
 Unprecedented flexibility of the 1,1'-bis(o-carborane) ligand:
 catalytically-active species stabilised by B-agostic B-H&#x21C0;Ru
 interactions.
;
_journal_issue 3
_journal_name_full 'Dalton transactions (Cambridge, England : 2003)'
_journal_page_first 1127
_journal_page_last 1137
_journal_paper_doi 10.1039/c5dt03417e
_journal_volume 45
_journal_year 2016
_chemical_formula_moiety 'C14 H34 B20 Ru'
_chemical_formula_sum 'C14 H34 B20 Ru'
_chemical_formula_weight 519.68
_space_group_crystal_system triclinic
_space_group_IT_number 2
_space_group_name_Hall '-P 1'
_space_group_name_H-M_alt 'P -1'
_symmetry_space_group_name_Hall '-P 1'
_symmetry_space_group_name_H-M 'P -1'
_atom_sites_solution_hydrogens mixed
_atom_sites_solution_primary iterative
_audit_creation_date 2015-06-25
_audit_creation_method
;
Olex2 1.2
(compiled 2013.12.10 svn.r2850 for OlexSys, GUI svn.r4736)
;
_audit_update_record
;
2015-08-11 deposited with the CCDC.
2015-11-13 downloaded from the CCDC.
;
_cell_angle_alpha 85.831(4)
_cell_angle_beta 70.460(4)
_cell_angle_gamma 72.262(4)
_cell_formula_units_Z 2
_cell_length_a 9.9651(8)
_cell_length_b 10.4007(8)
_cell_length_c 13.6240(11)
_cell_measurement_reflns_used 9235
_cell_measurement_temperature 100.0(2)
_cell_measurement_theta_max 27.255
_cell_measurement_theta_min 2.557
_cell_volume 1266.79(18)
_computing_cell_refinement 'SAINT v7.68A (Bruker, 2009)'
_computing_data_reduction 'SAINT v7.68A (Bruker, 2009)'
_computing_molecular_graphics 'Olex2 (Dolomanov et al., 2009)'
_computing_publication_material 'Olex2 (Dolomanov et al., 2009)'
_computing_structure_refinement 'XL (Sheldrick, 2008)'
_computing_structure_solution 'olex2.solve (Bourhis et al., 2013)'
_diffrn_ambient_temperature 100.0(2)
_diffrn_measured_fraction_theta_full 0.987
_diffrn_measured_fraction_theta_max 0.975
_diffrn_measurement_device_type 'Bruker APEX-II CCD'
_diffrn_measurement_method '\f and \w scans'
_diffrn_radiation_monochromator graphite
_diffrn_radiation_type MoK\a
_diffrn_radiation_wavelength 0.71073
_diffrn_reflns_av_R_equivalents 0.0320
_diffrn_reflns_av_unetI/netI 0.0378
_diffrn_reflns_laue_measured_fraction_full 0.987
_diffrn_reflns_laue_measured_fraction_max 0.975
_diffrn_reflns_limit_h_max 12
_diffrn_reflns_limit_h_min -9
_diffrn_reflns_limit_k_max 13
_diffrn_reflns_limit_k_min -13
_diffrn_reflns_limit_l_max 17
_diffrn_reflns_limit_l_min -17
_diffrn_reflns_number 19182
_diffrn_reflns_point_group_measured_fraction_full 0.987
_diffrn_reflns_point_group_measured_fraction_max 0.975
_diffrn_reflns_theta_full 26.000
_diffrn_reflns_theta_max 27.278
_diffrn_reflns_theta_min 2.639
_diffrn_standards_number 0
_exptl_absorpt_coefficient_mu 0.624
_exptl_absorpt_correction_T_max 0.7455
_exptl_absorpt_correction_T_min 0.6780
_exptl_absorpt_correction_type multi-scan
_exptl_absorpt_process_details
;
SADABS-2008/1 (Bruker,2008) was used for absorption correction.
wR2(int) was 0.0493 before and 0.0421 after correction.
The Ratio of minimum to maximum transmission is 0.9095.
The \l/2 correction factor is 0.0015.
;
_exptl_crystal_colour yellow
_exptl_crystal_colour_primary yellow
_exptl_crystal_density_diffrn 1.362
_exptl_crystal_description block
_exptl_crystal_F_000 524
_exptl_crystal_size_max 0.36
_exptl_crystal_size_mid 0.32
_exptl_crystal_size_min 0.1
_refine_diff_density_max 1.779
_refine_diff_density_min -0.824
_refine_diff_density_rms 0.081
_refine_ls_extinction_method none
_refine_ls_goodness_of_fit_ref 1.085
_refine_ls_hydrogen_treatment mixed
_refine_ls_matrix_type full
_refine_ls_number_parameters 379
_refine_ls_number_reflns 5545
_refine_ls_number_restraints 0
_refine_ls_restrained_S_all 1.085
_refine_ls_R_factor_all 0.0374
_refine_ls_R_factor_gt 0.0338
_refine_ls_shift/su_max 0.001
_refine_ls_shift/su_mean 0.000
_refine_ls_structure_factor_coef Fsqd
_refine_ls_weighting_details 'w=1/[\s^2^(Fo^2^)+(0.0246P)^2^+1.7639P] where P=(Fo^2^+2Fc^2^)/3'
_refine_ls_weighting_scheme calc
_refine_ls_wR_factor_gt 0.0720
_refine_ls_wR_factor_ref 0.0736
_reflns_Friedel_coverage 0.000
_reflns_number_gt 5204
_reflns_number_total 5545
_reflns_threshold_expression 'I > 2\s(I)'
_cod_data_source_file c5dt03417e2.cif
_cod_data_source_block 5062
_cod_depositor_comments 'Adding full bibliography for 7037273--7037280.cif.'
_cod_database_code 7037273
_shelxl_version_number 2014/6
_shelx_space_group_comment
;
The symmetry employed for this shelxl refinement is uniquely defined
by the following loop, which should always be used as a source of
symmetry information in preference to the above space-group names.
They are only intended as comments.
;
_olex2_refinement_description
;
1. Fixed Uiso
 At 1.2 times of:
  All B(H) groups, All C(H) groups
 At 1.5 times of:
  All C(H,H,H) groups
2.a Ternary CH refined with riding coordinates:
 C102(H102), C103(H103), C105(H105), C106(H106), C108(H108)
2.b Idealised Me refined as rotating group:
 C107(H10A,H10B,H10C), C109(H10D,H10E,H10F), C110(H11A,H11B,H11C)
;
_olex2_submission_special_instructions 'No special instructions were received'

loop_
_space_group_symop_operation_xyz
'x, y, z'
'-x, -y, -z'

loop_
_atom_site_label
_atom_site_type_symbol
_atom_site_fract_x
_atom_site_fract_y
_atom_site_fract_z
_atom_site_U_iso_or_equiv
_atom_site_adp_type
_atom_site_occupancy
_atom_site_site_symmetry_order
_atom_site_calc_flag
_atom_site_refinement_flags_posn
Ru1 Ru 0.29086(2) 0.75348(2) 0.79413(2) 0.01008(6) Uani 1 1 d .
C1 C 0.6184(3) 0.5648(2) 0.72091(18) 0.0116(5) Uani 1 1 d .
C2 C 0.5215(3) 0.7269(2) 0.73164(18) 0.0111(5) Uani 1 1 d .
B3 B 0.6124(3) 0.6625(3) 0.8208(2) 0.0125(5) Uani 1 1 d .
H3 H 0.546(3) 0.653(3) 0.900(2) 0.015 Uiso 1 1 d R
B4 B 0.7793(3) 0.5348(3) 0.7512(2) 0.0141(5) Uani 1 1 d .
H4 H 0.817(3) 0.445(3) 0.788(2) 0.017 Uiso 1 1 d R
B5 B 0.7839(3) 0.5271(3) 0.6198(2) 0.0149(5) Uani 1 1 d .
H5 H 0.821(3) 0.431(3) 0.581(2) 0.018 Uiso 1 1 d R
B6 B 0.6205(3) 0.6498(3) 0.6078(2) 0.0138(5) Uani 1 1 d .
H6 H 0.563(3) 0.634(3) 0.564(2) 0.017 Uiso 1 1 d R
B7 B 0.6195(3) 0.8189(3) 0.7648(2) 0.0140(5) Uani 1 1 d .
H7 H 0.557(3) 0.906(3) 0.809(2) 0.017 Uiso 1 1 d R
B8 B 0.7836(3) 0.6990(3) 0.7770(2) 0.0158(6) Uani 1 1 d .
H8 H 0.832(3) 0.714(3) 0.834(2) 0.019 Uiso 1 1 d R
B9 B 0.8908(3) 0.6165(3) 0.6529(2) 0.0162(6) Uani 1 1 d .
H9 H 1.009(3) 0.579(3) 0.629(2) 0.019 Uiso 1 1 d R
B10 B 0.7912(3) 0.6866(3) 0.5645(2) 0.0156(6) Uani 1 1 d .
H10 H 0.839(3) 0.695(3) 0.483(2) 0.019 Uiso 1 1 d R
B11 B 0.6229(3) 0.8118(3) 0.6345(2) 0.0150(5) Uani 1 1 d .
H11 H 0.560(3) 0.899(3) 0.600(2) 0.018 Uiso 1 1 d R
B12 B 0.7911(3) 0.7922(3) 0.6612(2) 0.0166(6) Uani 1 1 d .
H12 H 0.846(3) 0.870(3) 0.640(2) 0.020 Uiso 1 1 d R
C1' C 0.5173(3) 0.4752(2) 0.74961(18) 0.0117(5) Uani 1 1 d .
C2' C 0.3463(3) 0.5488(2) 0.83785(18) 0.0121(5) Uani 1 1 d .
B3' B 0.3571(3) 0.5309(3) 0.7154(2) 0.0138(5) Uani 1 1 d .
H3' H 0.335(3) 0.639(3) 0.679(2) 0.017 Uiso 1 1 d R
B4' B 0.5029(3) 0.3801(3) 0.6588(2) 0.0148(5) Uani 1 1 d .
H4' H 0.576(3) 0.375(3) 0.582(2) 0.018 Uiso 1 1 d R
B5' B 0.5785(3) 0.3078(3) 0.7604(2) 0.0156(6) Uani 1 1 d .
H5' H 0.698(3) 0.266(3) 0.744(2) 0.019 Uiso 1 1 d R
B6' B 0.4782(3) 0.4196(3) 0.8738(2) 0.0144(5) Uani 1 1 d .
H6' H 0.535(3) 0.437(3) 0.923(2) 0.017 Uiso 1 1 d R
B7' B 0.2133(3) 0.4866(3) 0.8152(2) 0.0151(6) Uani 1 1 d .
H7' H 0.104(3) 0.553(3) 0.830(2) 0.018 Uiso 1 1 d R
B8' B 0.3110(3) 0.3832(3) 0.7014(2) 0.0168(6) Uani 1 1 d .
H8' H 0.262(3) 0.376(3) 0.648(2) 0.020 Uiso 1 1 d R
B9' B 0.4484(3) 0.2447(3) 0.7322(2) 0.0184(6) Uani 1 1 d .
H9' H 0.483(3) 0.146(3) 0.697(2) 0.022 Uiso 1 1 d R
B10' B 0.4332(3) 0.2692(3) 0.8653(2) 0.0182(6) Uani 1 1 d .
H10' H 0.461(3) 0.187(3) 0.920(2) 0.022 Uiso 1 1 d R
B11' B 0.2882(3) 0.4234(3) 0.9149(2) 0.0171(6) Uani 1 1 d .
H11' H 0.225(3) 0.446(3) 0.994(2) 0.020 Uiso 1 1 d R
B12' B 0.2705(3) 0.3117(3) 0.8284(2) 0.0188(6) Uani 1 1 d .
H12' H 0.188(3) 0.258(3) 0.855(2) 0.023 Uiso 1 1 d R
C101 C 0.1614(3) 0.9468(2) 0.74236(19) 0.0150(5) Uani 1 1 d .
C102 C 0.2481(3) 0.9745(2) 0.7963(2) 0.0153(5) Uani 1 1 d .
H102 H 0.3314 1.0122 0.7572 0.018 Uiso 1 1 calc R
C103 C 0.2421(3) 0.9229(2) 0.8968(2) 0.0167(5) Uani 1 1 d .
H103 H 0.3192 0.9281 0.9268 0.020 Uiso 1 1 calc R
C104 C 0.1455(3) 0.8454(2) 0.94709(19) 0.0164(5) Uani 1 1 d .
C105 C 0.0501(3) 0.8236(2) 0.8957(2) 0.0154(5) Uani 1 1 d .
H105 H -0.0033 0.7545 0.9233 0.019 Uiso 1 1 calc R
C106 C 0.0633(3) 0.8676(2) 0.79399(19) 0.0143(5) Uani 1 1 d .
H106 H 0.0171 0.8302 0.7524 0.017 Uiso 1 1 calc R
C107 C 0.1433(3) 0.7870(3) 1.0519(2) 0.0217(6) Uani 1 1 d .
H10A H 0.1216 0.7005 1.0568 0.033 Uiso 1 1 calc GR
H10B H 0.0660 0.8497 1.1070 0.033 Uiso 1 1 calc GR
H10C H 0.2407 0.7727 1.0602 0.033 Uiso 1 1 calc GR
C108 C 0.1683(3) 1.0002(3) 0.6348(2) 0.0178(5) Uani 1 1 d .
H108 H 0.2451 1.0494 0.6128 0.021 Uiso 1 1 calc R
C109 C 0.2128(3) 0.8888(3) 0.5536(2) 0.0236(6) Uani 1 1 d .
H10D H 0.1417 0.8362 0.5751 0.035 Uiso 1 1 calc GR
H10E H 0.3131 0.8294 0.5470 0.035 Uiso 1 1 calc GR
H10F H 0.2123 0.9288 0.4863 0.035 Uiso 1 1 calc GR
C110 C 0.0164(3) 1.1026(3) 0.6415(2) 0.0211(6) Uani 1 1 d .
H11A H 0.0193 1.1368 0.5721 0.032 Uiso 1 1 calc GR
H11B H -0.0047 1.1780 0.6890 0.032 Uiso 1 1 calc GR
H11C H -0.0620 1.0582 0.6676 0.032 Uiso 1 1 calc GR

loop_
_atom_site_aniso_label
_atom_site_aniso_U_11
_atom_site_aniso_U_22
_atom_site_aniso_U_33
_atom_site_aniso_U_23
_atom_site_aniso_U_13
_atom_site_aniso_U_12
Ru1 0.00832(10) 0.00844(10) 0.01385(10) -0.00075(7) -0.00358(7) -0.00284(7)
C1 0.0112(11) 0.0115(11) 0.0113(11) -0.0007(9) -0.0035(9) -0.0022(9)
C2 0.0109(11) 0.0093(11) 0.0143(11) -0.0004(9) -0.0049(9) -0.0037(9)
B3 0.0115(13) 0.0136(13) 0.0144(13) -0.0005(10) -0.0056(10) -0.0049(10)
B4 0.0100(13) 0.0167(13) 0.0171(13) 0.0010(11) -0.0062(11) -0.0041(11)
B5 0.0109(13) 0.0177(14) 0.0133(13) -0.0012(11) -0.0010(10) -0.0033(11)
B6 0.0147(13) 0.0154(13) 0.0123(13) 0.0036(10) -0.0047(11) -0.0060(11)
B7 0.0144(13) 0.0141(13) 0.0164(13) -0.0003(11) -0.0069(11) -0.0060(11)
B8 0.0144(14) 0.0193(14) 0.0169(14) 0.0013(11) -0.0061(11) -0.0085(11)
B9 0.0117(14) 0.0214(14) 0.0162(14) 0.0017(11) -0.0037(11) -0.0071(11)
B10 0.0130(13) 0.0213(14) 0.0146(13) 0.0022(11) -0.0033(11) -0.0096(11)
B11 0.0156(14) 0.0155(13) 0.0168(14) 0.0031(11) -0.0060(11) -0.0085(11)
B12 0.0149(14) 0.0187(14) 0.0177(14) 0.0038(11) -0.0050(11) -0.0085(11)
C1' 0.0104(11) 0.0110(11) 0.0127(11) -0.0012(9) -0.0025(9) -0.0027(9)
C2' 0.0093(11) 0.0127(11) 0.0134(11) -0.0015(9) -0.0019(9) -0.0036(9)
B3' 0.0136(13) 0.0132(13) 0.0162(13) -0.0003(10) -0.0048(11) -0.0063(11)
B4' 0.0157(14) 0.0132(13) 0.0160(13) -0.0034(11) -0.0042(11) -0.0052(11)
B5' 0.0158(14) 0.0102(12) 0.0208(14) -0.0010(11) -0.0049(11) -0.0047(11)
B6' 0.0164(14) 0.0125(13) 0.0121(13) 0.0021(10) -0.0027(11) -0.0038(11)
B7' 0.0130(14) 0.0139(13) 0.0187(14) -0.0017(11) -0.0023(11) -0.0069(11)
B8' 0.0176(14) 0.0167(14) 0.0190(14) -0.0023(11) -0.0057(12) -0.0090(11)
B9' 0.0169(14) 0.0138(13) 0.0231(15) -0.0032(11) -0.0022(12) -0.0065(11)
B10' 0.0186(15) 0.0119(13) 0.0223(15) 0.0016(11) -0.0039(12) -0.0056(11)
B11' 0.0170(14) 0.0148(13) 0.0165(14) 0.0012(11) -0.0009(11) -0.0062(11)
B12' 0.0192(15) 0.0139(13) 0.0211(15) -0.0015(11) 0.0005(12) -0.0095(11)
C101 0.0130(12) 0.0098(11) 0.0178(12) 0.0003(9) -0.0023(10) -0.0002(9)
C102 0.0121(12) 0.0090(11) 0.0222(13) -0.0039(9) -0.0025(10) -0.0018(9)
C103 0.0155(12) 0.0118(11) 0.0207(13) -0.0066(10) -0.0053(10) -0.0003(9)
C104 0.0135(12) 0.0139(12) 0.0178(12) -0.0041(10) -0.0043(10) 0.0019(9)
C105 0.0099(11) 0.0124(11) 0.0207(13) -0.0040(10) -0.0021(10) -0.0009(9)
C106 0.0095(11) 0.0126(11) 0.0195(12) -0.0014(9) -0.0047(9) -0.0012(9)
C107 0.0212(14) 0.0246(14) 0.0149(12) -0.0024(10) -0.0046(11) -0.0015(11)
C108 0.0151(12) 0.0178(12) 0.0188(13) 0.0022(10) -0.0037(10) -0.0049(10)
C109 0.0265(15) 0.0235(14) 0.0168(13) 0.0010(11) -0.0059(11) -0.0032(11)
C110 0.0182(13) 0.0197(13) 0.0230(14) 0.0045(11) -0.0058(11) -0.0042(11)

loop_
_atom_type_symbol
_atom_type_description
_atom_type_scat_dispersion_real
_atom_type_scat_dispersion_imag
_atom_type_scat_source
C C 0.0033 0.0016 'International Tables Vol C Tables 4.2.6.8 and 6.1.1.4'
H H 0.0000 0.0000 'International Tables Vol C Tables 4.2.6.8 and 6.1.1.4'
B B 0.0013 0.0007 'International Tables Vol C Tables 4.2.6.8 and 6.1.1.4'
Ru Ru -1.2594 0.8363 'International Tables Vol C Tables 4.2.6.8 and 6.1.1.4'

loop_
_geom_angle_atom_site_label_1
_geom_angle_atom_site_label_2
_geom_angle_atom_site_label_3
_geom_angle
C2 Ru1 C2' 87.00(9)
C2 Ru1 B3' 83.88(9)
C2 Ru1 H3' 81.6(8)
C2 Ru1 C101 110.98(9)
C2 Ru1 C102 89.93(9)
C2 Ru1 C103 95.61(9)
C2 Ru1 C104 125.38(9)
C2 Ru1 C105 162.30(9)
C2 Ru1 C106 147.83(9)
C2' Ru1 B3' 41.99(9)
C2' Ru1 H3' 70.3(8)
C2' Ru1 C101 158.46(9)
C2' Ru1 C102 161.01(9)
C2' Ru1 C103 123.77(9)
C2' Ru1 C104 98.41(9)
C2' Ru1 C105 99.38(9)
C2' Ru1 C106 122.21(9)
B3' Ru1 H3' 28.4(8)
C101 Ru1 B3' 125.54(9)
C101 Ru1 H3' 99.7(8)
C101 Ru1 C105 67.12(9)
C102 Ru1 B3' 155.96(9)
C102 Ru1 H3' 127.7(8)
C102 Ru1 C101 36.82(9)
C102 Ru1 C105 78.66(9)
C102 Ru1 C106 66.74(9)
C103 Ru1 B3' 165.73(9)
C103 Ru1 H3' 165.6(8)
C103 Ru1 C101 67.97(9)
C103 Ru1 C102 37.97(9)
C103 Ru1 C104 37.90(9)
C103 Ru1 C105 67.09(9)
C103 Ru1 C106 79.70(9)
C104 Ru1 B3' 133.20(9)
C104 Ru1 H3' 151.1(8)
C104 Ru1 C101 81.12(9)
C104 Ru1 C102 68.38(9)
C104 Ru1 C105 37.58(9)
C104 Ru1 C106 67.80(9)
C105 Ru1 B3' 111.91(9)
C105 Ru1 H3' 116.1(8)
C106 Ru1 B3' 108.20(9)
C106 Ru1 H3' 95.1(8)
C106 Ru1 C101 37.72(9)
C106 Ru1 C105 36.61(9)
C2 C1 B3 61.35(14)
C2 C1 B4 112.85(18)
C2 C1 B5 113.68(18)
C2 C1 B6 62.48(15)
B4 C1 B3 62.56(15)
B4 C1 B6 114.22(19)
B5 C1 B3 114.23(19)
B5 C1 B4 62.59(16)
B5 C1 B6 62.72(15)
B6 C1 B3 113.72(18)
C1' C1 C2 111.55(18)
C1' C1 B3 116.73(19)
C1' C1 B4 124.88(19)
C1' C1 B5 123.2(2)
C1' C1 B6 114.37(19)
C1 C2 Ru1 111.35(14)
C1 C2 B3 61.43(14)
C1 C2 B6 60.44(14)
C1 C2 B7 108.77(18)
C1 C2 B11 108.24(18)
B3 C2 Ru1 112.31(15)
B3 C2 B6 112.11(18)
B3 C2 B7 61.00(15)
B3 C2 B11 111.28(18)
B6 C2 Ru1 119.03(15)
B7 C2 Ru1 126.84(16)
B7 C2 B6 110.52(18)
B7 C2 B11 61.26(15)
B11 C2 Ru1 131.07(16)
B11 C2 B6 60.50(15)
C1 B3 H3 120.6(15)
C1 B3 B4 58.42(14)
C1 B3 B7 104.37(18)
C1 B3 B8 104.75(19)
C2 B3 C1 57.23(13)
C2 B3 H3 118.2(14)
C2 B3 B4 106.07(18)
C2 B3 B7 59.56(15)
C2 B3 B8 107.18(19)
B4 B3 H3 123.3(14)
B7 B3 H3 123.2(14)
B7 B3 B4 108.72(19)
B7 B3 B8 60.83(16)
B8 B3 H3 127.8(15)
B8 B3 B4 60.33(16)
C1 B4 B3 59.02(14)
C1 B4 H4 119.5(15)
C1 B4 B5 58.51(15)
C1 B4 B8 104.09(19)
C1 B4 B9 104.42(19)
B3 B4 H4 120.0(15)
B5 B4 B3 107.99(19)
B5 B4 H4 119.6(15)
B5 B4 B8 108.04(19)
B8 B4 B3 58.88(15)
B8 B4 H4 126.9(15)
B9 B4 B3 107.20(19)
B9 B4 H4 126.9(15)
B9 B4 B5 60.17(16)
B9 B4 B8 60.08(16)
C1 B5 B4 58.89(15)
C1 B5 H5 117.6(15)
C1 B5 B6 58.76(15)
C1 B5 B9 104.42(19)
C1 B5 B10 103.99(19)
B4 B5 H5 119.1(15)
B4 B5 B6 107.96(19)
B4 B5 B9 59.79(16)
B4 B5 B10 107.8(2)
B6 B5 H5 119.1(15)
B6 B5 B9 107.2(2)
B9 B5 H5 128.6(15)
B10 B5 H5 128.3(15)
B10 B5 B6 58.93(15)
B10 B5 B9 60.11(16)
C1 B6 C2 57.08(13)
C1 B6 B5 58.52(14)
C1 B6 H6 120.3(16)
C1 B6 B10 105.01(19)
C1 B6 B11 104.77(19)
C2 B6 B5 105.87(18)
C2 B6 H6 118.6(16)
C2 B6 B10 107.0(2)
C2 B6 B11 59.48(15)
B5 B6 H6 123.1(16)
B10 B6 B5 60.49(16)
B10 B6 H6 127.7(16)
B10 B6 B11 61.18(16)
B11 B6 B5 109.3(2)
B11 B6 H6 122.9(15)
C2 B7 B3 59.43(14)
C2 B7 H7 116.3(16)
C2 B7 B8 106.12(19)
C2 B7 B11 59.62(15)
C2 B7 B12 106.51(19)
B3 B7 H7 118.9(15)
B3 B7 B8 59.60(15)
B3 B7 B11 108.67(19)
B3 B7 B12 108.0(2)
B8 B7 H7 127.4(15)
B11 B7 H7 118.8(15)
B11 B7 B8 108.6(2)
B11 B7 B12 60.33(16)
B12 B7 H7 127.6(16)
B12 B7 B8 60.22(16)
B3 B8 B4 60.79(15)
B3 B8 B7 59.57(15)
B3 B8 H8 119.1(15)
B3 B8 B9 108.5(2)
B3 B8 B12 107.62(19)
B4 B8 H8 120.7(15)
B7 B8 B4 108.08(19)
B7 B8 H8 121.2(15)
B7 B8 B9 108.0(2)
B7 B8 B12 59.72(16)
B9 B8 B4 59.82(16)
B9 B8 H8 123.5(15)
B12 B8 B4 107.8(2)
B12 B8 H8 124.0(15)
B12 B8 B9 60.11(16)
B4 B9 B5 60.04(15)
B4 B9 B8 60.10(16)
B4 B9 H9 120.2(15)
B4 B9 B10 107.83(19)
B4 B9 B12 107.9(2)
B5 B9 H9 121.3(15)
B8 B9 B5 107.96(19)
B8 B9 H9 121.3(15)
B8 B9 B10 107.6(2)
B10 B9 B5 59.89(16)
B10 B9 H9 123.2(15)
B12 B9 B5 107.6(2)
B12 B9 B8 59.91(16)
B12 B9 H9 123.2(15)
B12 B9 B10 59.55(16)
B5 B10 B9 60.00(16)
B5 B10 H10 120.8(15)
B5 B10 B11 108.08(19)
B6 B10 B5 60.58(15)
B6 B10 B9 108.39(19)
B6 B10 H10 116.5(15)
B6 B10 B11 59.50(16)
B6 B10 B12 107.7(2)
B9 B10 H10 126.3(15)
B9 B10 B11 108.1(2)
B11 B10 H10 119.2(15)
B12 B10 B5 108.1(2)
B12 B10 B9 60.17(16)
B12 B10 H10 125.2(15)
B12 B10 B11 59.95(16)
C2 B11 B6 60.03(15)
C2 B11 B7 59.12(15)
C2 B11 B10 105.96(19)
C2 B11 H11 117.7(14)
C2 B11 B12 105.81(19)
B6 B11 B7 108.40(19)
B6 B11 B10 59.31(16)
B6 B11 H11 118.1(15)
B6 B11 B12 107.3(2)
B7 B11 B10 107.7(2)
B7 B11 H11 121.2(14)
B7 B11 B12 59.94(16)
B10 B11 H11 125.9(14)
B12 B11 B10 59.64(16)
B12 B11 H11 128.0(15)
B7 B12 B8 60.06(16)
B7 B12 B9 108.15(19)
B7 B12 B10 108.14(19)
B7 B12 B11 59.73(16)
B7 B12 H12 121.2(15)
B8 B12 B9 59.98(16)
B8 B12 B11 108.02(19)
B8 B12 H12 122.7(15)
B9 B12 B11 108.6(2)
B9 B12 H12 122.6(15)
B10 B12 B8 108.2(2)
B10 B12 B9 60.27(16)
B10 B12 B11 60.42(16)
B10 B12 H12 121.2(15)
B11 B12 H12 120.3(15)
C1 C1' C2' 113.68(18)
C1 C1' B3' 116.24(19)
C1 C1' B4' 122.31(19)
C1 C1' B5' 123.5(2)
C1 C1' B6' 115.96(19)
C2' C1' B3' 57.63(14)
C2' C1' B4' 110.67(18)
B4' C1' B3' 62.73(15)
B5' C1' C2' 113.33(18)
B5' C1' B3' 114.54(19)
B5' C1' B4' 64.45(16)
B5' C1' B6' 64.58(16)
B6' C1' C2' 61.45(15)
B6' C1' B3' 110.67(18)
B6' C1' B4' 116.81(19)
C1' C2' Ru1 104.23(14)
C1' C2' B6' 59.28(14)
C1' C2' B7' 109.27(18)
C1' C2' B11' 107.92(18)
B3' C2' Ru1 78.91(13)
B3' C2' C1' 62.02(15)
B3' C2' B6' 112.54(19)
B3' C2' B7' 62.21(16)
B3' C2' B11' 112.10(19)
B6' C2' Ru1 144.67(17)
B6' C2' B7' 110.79(18)
B7' C2' Ru1 104.10(14)
B11' C2' Ru1 147.47(16)
B11' C2' B6' 61.47(16)
B11' C2' B7' 60.47(16)
Ru1 B3' H3' 49.7(13)
C1' B3' Ru1 92.01(14)
C1' B3' H3' 115.8(14)
C1' B3' B4' 57.96(15)
C1' B3' B7' 107.67(19)
C1' B3' B8' 105.42(19)
C2' B3' Ru1 59.10(12)
C2' B3' C1' 60.34(14)
C2' B3' H3' 108.7(13)
C2' B3' B4' 108.93(19)
C2' B3' B7' 61.76(16)
C2' B3' B8' 109.2(2)
B4' B3' Ru1 146.75(17)
B4' B3' H3' 127.3(13)
B7' B3' Ru1 92.71(15)
B7' B3' H3' 121.0(13)
B7' B3' B4' 108.92(19)
B7' B3' B8' 59.69(16)
B8' B3' Ru1 150.55(18)
B8' B3' H3' 133.8(14)
B8' B3' B4' 60.48(16)
C1' B4' B3' 59.31(15)
C1' B4' H4' 118.4(15)
C1' B4' B5' 56.88(14)
C1' B4' B8' 105.50(19)
C1' B4' B9' 103.12(19)
B3' B4' H4' 122.4(15)
B3' B4' B5' 105.76(19)
B3' B4' B8' 59.24(15)
B5' B4' H4' 118.6(15)
B8' B4' H4' 128.1(15)
B8' B4' B5' 107.7(2)
B9' B4' B3' 105.93(19)
B9' B4' H4' 127.2(15)
B9' B4' B5' 59.31(16)
B9' B4' B8' 60.24(16)
C1' B5' B4' 58.67(15)
C1' B5' H5' 115.0(15)
C1' B5' B6' 58.54(15)
C1' B5' B9' 104.9(2)
C1' B5' B10' 104.65(19)
B4' B5' H5' 120.9(15)
B4' B5' B6' 107.31(19)
B6' B5' H5' 116.0(15)
B9' B5' B4' 59.75(16)
B9' B5' H5' 131.6(15)
B9' B5' B6' 107.6(2)
B9' B5' B10' 60.76(17)
B10' B5' B4' 108.1(2)
B10' B5' H5' 127.8(14)
B10' B5' B6' 59.24(16)
C1' B6' C2' 59.26(14)
C1' B6' B5' 56.88(14)
C1' B6' H6' 120.2(15)
C1' B6' B10' 103.81(19)
C1' B6' B11' 105.89(19)
C2' B6' B5' 105.44(19)
C2' B6' H6' 122.4(15)
C2' B6' B10' 105.8(2)
C2' B6' B11' 58.93(15)
B5' B6' H6' 120.4(15)
B10' B6' B5' 59.81(16)
B10' B6' H6' 126.0(15)
B11' B6' B5' 108.3(2)
B11' B6' H6' 125.4(15)
B11' B6' B10' 60.63(16)
C2' B7' B3' 56.02(14)
C2' B7' H7' 117.4(15)
C2' B7' B8' 105.14(19)
B3' B7' H7' 116.7(15)
B8' B7' B3' 60.28(16)
B8' B7' H7' 123.6(15)
B11' B7' C2' 58.92(15)
B11' B7' B3' 105.7(2)
B11' B7' H7' 122.3(15)
B11' B7' B8' 110.6(2)
B12' B7' C2' 106.6(2)
B12' B7' B3' 108.3(2)
B12' B7' H7' 129.2(15)
B12' B7' B8' 61.68(17)
B12' B7' B11' 61.76(17)
B3' B8' B4' 60.27(16)
B3' B8' H8' 121.3(16)
B3' B8' B9' 106.2(2)
B3' B8' B12' 105.8(2)
B4' B8' H8' 119.8(16)
B4' B8' B12' 107.5(2)
B7' B8' B3' 60.03(16)
B7' B8' B4' 109.0(2)
B7' B8' H8' 122.0(16)
B7' B8' B9' 106.8(2)
B7' B8' B12' 58.79(16)
B9' B8' B4' 59.55(16)
B9' B8' H8' 123.5(16)
B9' B8' B12' 59.43(16)
B12' B8' H8' 124.6(16)
B4' B9' B8' 60.21(16)
B4' B9' H9' 120.7(15)
B4' B9' B10' 108.4(2)
B5' B9' B4' 60.94(16)
B5' B9' B8' 109.0(2)
B5' B9' H9' 120.3(16)
B5' B9' B10' 59.92(17)
B5' B9' B12' 108.3(2)
B8' B9' H9' 122.0(15)
B8' B9' B10' 107.8(2)
B10' B9' H9' 122.0(15)
B12' B9' B4' 108.8(2)
B12' B9' B8' 60.41(17)
B12' B9' H9' 122.3(16)
B12' B9' B10' 59.50(17)
B5' B10' B9' 59.32(16)
B5' B10' H10' 120.3(15)
B5' B10' B11' 108.47(19)
B6' B10' B5' 60.96(16)
B6' B10' B9' 107.8(2)
B6' B10' H10' 117.1(15)
B6' B10' B11' 59.69(16)
B9' B10' H10' 125.9(15)
B11' B10' B9' 107.7(2)
B11' B10' H10' 119.9(15)
B12' B10' B5' 108.0(2)
B12' B10' B6' 108.5(2)
B12' B10' B9' 59.73(17)
B12' B10' H10' 124.8(15)
B12' B10' B11' 60.55(17)
C2' B11' B6' 59.59(15)
C2' B11' B7' 60.61(15)
C2' B11' B10' 105.60(19)
C2' B11' H11' 118.8(15)
C2' B11' B12' 105.70(19)
B6' B11' B10' 59.68(16)
B6' B11' H11' 117.6(16)
B6' B11' B12' 107.5(2)
B7' B11' B6' 109.4(2)
B7' B11' B10' 107.0(2)
B7' B11' H11' 121.9(15)
B7' B11' B12' 58.85(16)
B10' B11' H11' 125.0(15)
B10' B11' B12' 59.34(17)
B12' B11' H11' 127.8(16)
B7' B12' B8' 59.53(16)
B7' B12' B9' 108.0(2)
B7' B12' B10' 108.1(2)
B7' B12' B11' 59.39(16)
B7' B12' H12' 119.6(15)
B8' B12' B11' 107.04(19)
B8' B12' H12' 121.5(15)
B9' B12' B8' 60.16(16)
B9' B12' B11' 108.2(2)
B9' B12' H12' 123.5(16)
B10' B12' B8' 108.6(2)
B10' B12' B9' 60.77(17)
B10' B12' B11' 60.12(17)
B10' B12' H12' 122.9(15)
B11' B12' H12' 121.1(15)
C102 C101 Ru1 70.23(13)
C102 C101 C106 117.4(2)
C102 C101 C108 121.5(2)
C106 C101 Ru1 70.19(13)
C106 C101 C108 121.0(2)
C108 C101 Ru1 131.66(17)
Ru1 C102 H102 118.7
C101 C102 Ru1 72.94(14)
C101 C102 H102 118.7
C101 C102 C103 121.2(2)
C103 C102 Ru1 69.34(13)
C103 C102 H102 118.7
Ru1 C103 H103 119.0
C102 C103 Ru1 72.69(14)
C102 C103 H103 119.0
C104 C103 Ru1 71.97(14)
C104 C103 C102 121.1(2)
C104 C103 H103 119.0
C103 C104 Ru1 70.14(14)
C103 C104 C105 118.2(2)
C103 C104 C107 121.0(2)
C105 C104 Ru1 73.60(14)
C105 C104 C107 120.8(2)
C107 C104 Ru1 127.12(17)
Ru1 C105 H105 118.7
C104 C105 Ru1 68.82(14)
C104 C105 H105 118.7
C106 C105 Ru1 70.41(13)
C106 C105 C104 120.2(2)
C106 C105 H105 118.7
Ru1 C106 H106 118.8
C101 C106 Ru1 72.09(13)
C101 C106 H106 118.8
C105 C106 Ru1 72.98(14)
C105 C106 C101 121.6(2)
C105 C106 H106 118.8
C104 C107 H10A 109.5
C104 C107 H10B 109.5
C104 C107 H10C 109.5
H10A C107 H10B 109.5
H10A C107 H10C 109.5
H10B C107 H10C 109.5
C101 C108 H108 107.9
C101 C108 C109 112.8(2)
C101 C108 C110 108.9(2)
C109 C108 H108 107.9
C109 C108 C110 111.3(2)
C110 C108 H108 107.9
C108 C109 H10D 109.5
C108 C109 H10E 109.5
C108 C109 H10F 109.5
H10D C109 H10E 109.5
H10D C109 H10F 109.5
H10E C109 H10F 109.5
C108 C110 H11A 109.5
C108 C110 H11B 109.5
C108 C110 H11C 109.5
H11A C110 H11B 109.5
H11A C110 H11C 109.5
H11B C110 H11C 109.5

loop_
_geom_bond_atom_site_label_1
_geom_bond_atom_site_label_2
_geom_bond_distance
Ru1 C2 2.103(2)
Ru1 C2' 2.124(2)
Ru1 B3' 2.430(3)
Ru1 H3' 1.89(3)
Ru1 C101 2.242(2)
Ru1 C102 2.207(2)
Ru1 C103 2.163(2)
Ru1 C104 2.187(2)
Ru1 C105 2.250(2)
Ru1 C106 2.217(2)
C1 C2 1.657(3)
C1 B3 1.731(4)
C1 B4 1.720(4)
C1 B5 1.713(4)
C1 B6 1.717(3)
C1 C1' 1.514(3)
C2 B3 1.730(3)
C2 B6 1.751(4)
C2 B7 1.732(4)
C2 B11 1.741(4)
B3 H3 1.08(3)
B3 B4 1.792(4)
B3 B7 1.757(4)
B3 B8 1.758(4)
B4 H4 1.05(3)
B4 B5 1.783(4)
B4 B8 1.784(4)
B4 B9 1.779(4)
B5 H5 1.06(3)
B5 B6 1.785(4)
B5 B9 1.786(4)
B5 B10 1.784(4)
B6 H6 1.01(3)
B6 B10 1.756(4)
B6 B11 1.759(4)
B7 H7 1.03(3)
B7 B8 1.779(4)
B7 B11 1.770(4)
B7 B12 1.773(4)
B8 H8 1.08(3)
B8 B9 1.783(4)
B8 B12 1.782(4)
B9 H9 1.06(3)
B9 B10 1.788(4)
B9 B12 1.786(4)
B10 H10 1.06(3)
B10 B11 1.789(4)
B10 B12 1.775(4)
B11 H11 1.11(3)
B11 B12 1.780(4)
B12 H12 1.08(3)
C1' C2' 1.704(3)
C1' B3' 1.732(4)
C1' B4' 1.707(4)
C1' B5' 1.674(3)
C1' B6' 1.705(3)
C2' B3' 1.656(4)
C2' B6' 1.742(4)
C2' B7' 1.760(4)
C2' B11' 1.730(4)
B3' H3' 1.18(3)
B3' B4' 1.790(4)
B3' B7' 1.767(4)
B3' B8' 1.771(4)
B4' H4' 1.05(3)
B4' B5' 1.803(4)
B4' B8' 1.794(4)
B4' B9' 1.782(4)
B5' H5' 1.09(3)
B5' B6' 1.805(4)
B5' B9' 1.774(4)
B5' B10' 1.785(4)
B6' H6' 1.07(3)
B6' B10' 1.774(4)
B6' B11' 1.774(4)
B7' H7' 1.06(3)
B7' B8' 1.761(4)
B7' B11' 1.757(4)
B7' B12' 1.747(4)
B8' H8' 1.03(3)
B8' B9' 1.794(4)
B8' B12' 1.799(4)
B9' H9' 1.07(3)
B9' B10' 1.800(4)
B9' B12' 1.781(4)
B10' H10' 1.12(3)
B10' B11' 1.791(4)
B10' B12' 1.777(4)
B11' H11' 1.05(3)
B11' B12' 1.799(4)
B12' H12' 1.08(3)
C101 C102 1.405(4)
C101 C106 1.441(3)
C101 C108 1.517(3)
C102 H102 1.0000
C102 C103 1.422(3)
C103 H103 1.0000
C103 C104 1.413(4)
C104 C105 1.430(3)
C104 C107 1.507(3)
C105 H105 1.0000
C105 C106 1.403(3)
C106 H106 1.0000
C107 H10A 0.9800
C107 H10B 0.9800
C107 H10C 0.9800
C108 H108 1.0000
C108 C109 1.519(4)
C108 C110 1.540(3)
C109 H10D 0.9800
C109 H10E 0.9800
C109 H10F 0.9800
C110 H11A 0.9800
C110 H11B 0.9800
C110 H11C 0.9800

loop_
_geom_torsion_atom_site_label_1
_geom_torsion_atom_site_label_2
_geom_torsion_atom_site_label_3
_geom_torsion_atom_site_label_4
_geom_torsion
Ru1 C2 B3 C1 102.97(16)
Ru1 C2 B3 B4 136.50(15)
Ru1 C2 B3 B7 -120.90(17)
Ru1 C2 B3 B8 -160.25(15)
Ru1 C2 B6 C1 -99.43(17)
Ru1 C2 B6 B5 -133.26(17)
Ru1 C2 B6 B10 163.40(15)
Ru1 C2 B6 B11 123.32(18)
Ru1 C2 B7 B3 97.3(2)
Ru1 C2 B7 B8 135.83(18)
Ru1 C2 B7 B11 -121.7(2)
Ru1 C2 B7 B12 -161.15(16)
Ru1 C2 B11 B6 -104.3(2)
Ru1 C2 B11 B7 115.4(2)
Ru1 C2 B11 B10 -143.21(18)
Ru1 C2 B11 B12 154.52(18)
Ru1 C2' B3' C1' 112.82(13)
Ru1 C2' B3' B4' 145.60(17)
Ru1 C2' B3' B7' -112.57(14)
Ru1 C2' B3' B8' -149.99(18)
Ru1 C2' B6' C1' -69.9(3)
Ru1 C2' B6' B5' -104.4(3)
Ru1 C2' B6' B10' -166.8(2)
Ru1 C2' B6' B11' 153.2(3)
Ru1 C2' B7' B3' 69.11(15)
Ru1 C2' B7' B8' 105.82(17)
Ru1 C2' B7' B11' -148.96(17)
Ru1 C2' B7' B12' 170.22(16)
Ru1 C2' B11' B6' -151.0(3)
Ru1 C2' B11' B7' 68.4(3)
Ru1 C2' B11' B10' 169.5(2)
Ru1 C2' B11' B12' 107.6(3)
Ru1 B3' B4' C1' 28.4(3)
Ru1 B3' B4' B5' 62.6(4)
Ru1 B3' B4' B8' 164.1(3)
Ru1 B3' B4' B9' 124.5(3)
Ru1 B3' B7' C2' -52.49(12)
Ru1 B3' B7' B8' 169.15(17)
Ru1 B3' B7' B11' -85.76(17)
Ru1 B3' B7' B12' -150.62(17)
Ru1 B3' B8' B4' -162.2(4)
Ru1 B3' B8' B7' -22.5(4)
Ru1 B3' B8' B9' -122.8(3)
Ru1 B3' B8' B12' -60.7(4)
Ru1 C101 C102 C103 -51.9(2)
Ru1 C101 C106 C105 56.0(2)
Ru1 C101 C108 C109 31.3(3)
Ru1 C101 C108 C110 155.3(2)
Ru1 C102 C103 C104 -55.5(2)
Ru1 C103 C104 C105 -57.7(2)
Ru1 C103 C104 C107 122.1(2)
Ru1 C104 C105 C106 -50.1(2)
Ru1 C105 C106 C101 -55.6(2)
C1 C2 B3 B4 33.52(17)
C1 C2 B3 B7 136.12(19)
C1 C2 B3 B8 96.8(2)
C1 C2 B6 B5 -33.83(17)
C1 C2 B6 B10 -97.2(2)
C1 C2 B6 B11 -137.25(19)
C1 C2 B7 B3 -40.01(17)
C1 C2 B7 B8 -1.5(2)
C1 C2 B7 B11 100.99(19)
C1 C2 B7 B12 61.5(2)
C1 C2 B11 B6 38.44(17)
C1 C2 B11 B7 -101.87(19)
C1 C2 B11 B10 -0.5(2)
C1 C2 B11 B12 -62.8(2)
C1 B3 B4 B5 33.34(17)
C1 B3 B4 B8 134.0(2)
C1 B3 B4 B9 96.8(2)
C1 B3 B7 C2 36.99(16)
C1 B3 B7 B8 -99.1(2)
C1 B3 B7 B11 2.0(2)
C1 B3 B7 B12 -61.9(2)
C1 B3 B8 B4 -39.35(17)
C1 B3 B8 B7 98.46(19)
C1 B3 B8 B9 -2.0(2)
C1 B3 B8 B12 61.6(2)
C1 B4 B5 B6 33.65(18)
C1 B4 B5 B9 133.5(2)
C1 B4 B5 B10 95.9(2)
C1 B4 B8 B3 39.51(17)
C1 B4 B8 B7 2.0(2)
C1 B4 B8 B9 -98.7(2)
C1 B4 B8 B12 -61.1(2)
C1 B4 B9 B5 -39.73(17)
C1 B4 B9 B8 98.2(2)
C1 B4 B9 B10 -2.3(3)
C1 B4 B9 B12 60.6(2)
C1 B5 B6 C2 33.23(17)
C1 B5 B6 B10 134.1(2)
C1 B5 B6 B11 95.9(2)
C1 B5 B9 B4 39.92(17)
C1 B5 B9 B8 2.3(2)
C1 B5 B9 B10 -98.1(2)
C1 B5 B9 B12 -61.0(2)
C1 B5 B10 B6 -39.27(18)
C1 B5 B10 B9 98.8(2)
C1 B5 B10 B11 -2.1(2)
C1 B5 B10 B12 61.3(2)
C1 B6 B10 B5 39.38(17)
C1 B6 B10 B9 1.8(3)
C1 B6 B10 B11 -98.8(2)
C1 B6 B10 B12 -61.9(2)
C1 B6 B11 C2 -36.11(16)
C1 B6 B11 B7 -0.8(2)
C1 B6 B11 B10 99.2(2)
C1 B6 B11 B12 62.5(2)
C1 C1' C2' Ru1 38.1(2)
C1 C1' C2' B3' 107.1(2)
C1 C1' C2' B6' -107.8(2)
C1 C1' C2' B7' 148.92(19)
C1 C1' C2' B11' -146.9(2)
C1 C1' B3' Ru1 -50.3(2)
C1 C1' B3' C2' -102.6(2)
C1 C1' B3' B4' 114.6(2)
C1 C1' B3' B7' -143.7(2)
C1 C1' B3' B8' 153.7(2)
C1 C1' B4' B3' -105.2(2)
C1 C1' B4' B5' 114.9(2)
C1 C1' B4' B8' -143.8(2)
C1 C1' B4' B9' 153.9(2)
C1 C1' B5' B4' -113.2(2)
C1 C1' B5' B6' 105.5(2)
C1 C1' B5' B9' -152.7(2)
C1 C1' B5' B10' 144.2(2)
C1 C1' B6' C2' 104.1(2)
C1 C1' B6' B5' -116.6(2)
C1 C1' B6' B10' -155.5(2)
C1 C1' B6' B11' 141.6(2)
C2 C1 B3 B4 -141.47(19)
C2 C1 B3 B7 -38.09(17)
C2 C1 B3 B8 -101.17(19)
C2 C1 B4 B3 36.39(18)
C2 C1 B4 B5 -105.8(2)
C2 C1 B4 B8 -3.1(2)
C2 C1 B4 B9 -65.3(2)
C2 C1 B5 B4 104.5(2)
C2 C1 B5 B6 -37.45(19)
C2 C1 B5 B9 64.1(2)
C2 C1 B5 B10 1.9(3)
C2 C1 B6 B5 141.1(2)
C2 C1 B6 B10 100.8(2)
C2 C1 B6 B11 37.21(17)
C2 C1 C1' C2' -28.6(3)
C2 C1 C1' B3' 35.6(3)
C2 C1 C1' B4' 108.5(2)
C2 C1 C1' B5' -172.6(2)
C2 C1 C1' B6' -97.1(2)
C2 B3 B4 C1 -33.03(16)
C2 B3 B4 B5 0.3(2)
C2 B3 B4 B8 100.9(2)
C2 B3 B4 B9 63.8(2)
C2 B3 B7 B8 -136.1(2)
C2 B3 B7 B11 -34.97(18)
C2 B3 B7 B12 -98.9(2)
C2 B3 B8 B4 -99.1(2)
C2 B3 B8 B7 38.76(18)
C2 B3 B8 B9 -61.7(2)
C2 B3 B8 B12 1.9(3)
C2 B6 B10 B5 99.0(2)
C2 B6 B10 B9 61.4(2)
C2 B6 B10 B11 -39.27(17)
C2 B6 B10 B12 -2.3(2)
C2 B6 B11 B7 35.28(18)
C2 B6 B11 B10 135.4(2)
C2 B6 B11 B12 98.6(2)
C2 B7 B8 B3 -38.45(18)
C2 B7 B8 B4 -0.4(3)
C2 B7 B8 B9 62.9(2)
C2 B7 B8 B12 100.1(2)
C2 B7 B11 B6 -35.66(18)
C2 B7 B11 B10 -98.4(2)
C2 B7 B11 B12 -135.5(2)
C2 B7 B12 B8 -99.4(2)
C2 B7 B12 B9 -62.2(2)
C2 B7 B12 B10 1.6(2)
C2 B7 B12 B11 39.12(17)
C2 B11 B12 B7 -38.71(17)
C2 B11 B12 B8 -1.6(3)
C2 B11 B12 B9 61.9(2)
C2 B11 B12 B10 99.5(2)
B3 C1 C2 Ru1 -104.56(16)
B3 C1 C2 B6 143.28(19)
B3 C1 C2 B7 39.82(18)
B3 C1 C2 B11 104.81(19)
B3 C1 B4 B5 -142.20(19)
B3 C1 B4 B8 -39.45(18)
B3 C1 B4 B9 -101.6(2)
B3 C1 B5 B4 36.62(19)
B3 C1 B5 B6 -105.3(2)
B3 C1 B5 B9 -3.7(2)
B3 C1 B5 B10 -66.0(2)
B3 C1 B6 C2 -34.97(18)
B3 C1 B6 B5 106.1(2)
B3 C1 B6 B10 65.8(2)
B3 C1 B6 B11 2.2(2)
B3 C1 C1' C2' 39.1(3)
B3 C1 C1' B3' 103.3(2)
B3 C1 C1' B4' 176.31(19)
B3 C1 C1' B5' -104.8(2)
B3 C1 C1' B6' -29.3(3)
B3 C2 B6 C1 34.53(18)
B3 C2 B6 B5 0.7(2)
B3 C2 B6 B10 -62.6(2)
B3 C2 B6 B11 -102.7(2)
B3 C2 B7 B8 38.52(18)
B3 C2 B7 B11 141.0(2)
B3 C2 B7 B12 101.5(2)
B3 C2 B11 B6 104.1(2)
B3 C2 B11 B7 -36.21(18)
B3 C2 B11 B10 65.2(2)
B3 C2 B11 B12 2.9(2)
B3 B4 B5 C1 -33.54(17)
B3 B4 B5 B6 0.1(3)
B3 B4 B5 B9 99.9(2)
B3 B4 B5 B10 62.4(2)
B3 B4 B8 B7 -37.53(18)
B3 B4 B8 B9 -138.2(2)
B3 B4 B8 B12 -100.6(2)
B3 B4 B9 B5 -101.3(2)
B3 B4 B9 B8 36.64(18)
B3 B4 B9 B10 -63.8(2)
B3 B4 B9 B12 -0.9(3)
B3 B7 B8 B4 38.07(18)
B3 B7 B8 B9 101.3(2)
B3 B7 B8 B12 138.5(2)
B3 B7 B11 C2 34.89(17)
B3 B7 B11 B6 -0.8(3)
B3 B7 B11 B10 -63.5(2)
B3 B7 B11 B12 -100.6(2)
B3 B7 B12 B8 -36.91(18)
B3 B7 B12 B9 0.3(3)
B3 B7 B12 B10 64.1(2)
B3 B7 B12 B11 101.6(2)
B3 B8 B9 B4 -37.80(18)
B3 B8 B9 B5 -0.2(3)
B3 B8 B9 B10 63.1(2)
B3 B8 B9 B12 100.1(2)
B3 B8 B12 B7 36.79(18)
B3 B8 B12 B9 -101.6(2)
B3 B8 B12 B10 -64.1(2)
B3 B8 B12 B11 -0.2(3)
B4 C1 C2 Ru1 -141.43(16)
B4 C1 C2 B3 -36.87(18)
B4 C1 C2 B6 106.4(2)
B4 C1 C2 B7 2.9(2)
B4 C1 C2 B11 67.9(2)
B4 C1 B3 C2 141.47(19)
B4 C1 B3 B7 103.4(2)
B4 C1 B3 B8 40.30(18)
B4 C1 B5 B6 -141.9(2)
B4 C1 B5 B9 -40.37(18)
B4 C1 B5 B10 -102.6(2)
B4 C1 B6 C2 -104.2(2)
B4 C1 B6 B5 36.9(2)
B4 C1 B6 B10 -3.5(3)
B4 C1 B6 B11 -67.0(2)
B4 C1 C1' C2' 113.0(2)
B4 C1 C1' B3' 177.2(2)
B4 C1 C1' B4' -109.8(3)
B4 C1 C1' B5' -31.0(3)
B4 C1 C1' B6' 44.5(3)
B4 B3 B7 C2 98.0(2)
B4 B3 B7 B8 -38.03(18)
B4 B3 B7 B11 63.1(2)
B4 B3 B7 B12 -0.9(3)
B4 B3 B8 B7 137.8(2)
B4 B3 B8 B9 37.38(18)
B4 B3 B8 B12 101.0(2)
B4 B5 B6 C1 -33.70(18)
B4 B5 B6 C2 -0.5(3)
B4 B5 B6 B10 100.4(2)
B4 B5 B6 B11 62.1(2)
B4 B5 B9 B8 -37.66(18)
B4 B5 B9 B10 -138.0(2)
B4 B5 B9 B12 -100.9(2)
B4 B5 B10 B6 -100.6(2)
B4 B5 B10 B9 37.42(18)
B4 B5 B10 B11 -63.5(2)
B4 B5 B10 B12 -0.1(3)
B4 B8 B9 B5 37.64(18)
B4 B8 B9 B10 100.9(2)
B4 B8 B9 B12 137.9(2)
B4 B8 B12 B7 100.9(2)
B4 B8 B12 B9 -37.47(19)
B4 B8 B12 B10 0.1(3)
B4 B8 B12 B11 64.0(2)
B4 B9 B10 B5 -37.54(19)
B4 B9 B10 B6 0.3(3)
B4 B9 B10 B11 63.3(2)
B4 B9 B10 B12 100.7(2)
B4 B9 B12 B7 0.4(3)
B4 B9 B12 B8 37.62(19)
B4 B9 B12 B10 -100.6(2)
B4 B9 B12 B11 -62.9(2)
B5 C1 C2 Ru1 149.71(16)
B5 C1 C2 B3 -105.7(2)
B5 C1 C2 B6 37.55(19)
B5 C1 C2 B7 -65.9(2)
B5 C1 C2 B11 -0.9(3)
B5 C1 B3 C2 104.8(2)
B5 C1 B3 B4 -36.63(19)
B5 C1 B3 B7 66.7(2)
B5 C1 B3 B8 3.7(2)
B5 C1 B4 B3 142.20(19)
B5 C1 B4 B8 102.8(2)
B5 C1 B4 B9 40.56(18)
B5 C1 B6 C2 -141.1(2)
B5 C1 B6 B10 -40.34(19)
B5 C1 B6 B11 -103.9(2)
B5 C1 C1' C2' -169.37(19)
B5 C1 C1' B3' -105.2(2)
B5 C1 C1' B4' -32.2(3)
B5 C1 C1' B5' 46.6(3)
B5 C1 C1' B6' 122.2(2)
B5 B4 B8 B3 100.5(2)
B5 B4 B8 B7 63.0(2)
B5 B4 B8 B9 -37.71(18)
B5 B4 B8 B12 -0.1(3)
B5 B4 B9 B8 137.9(2)
B5 B4 B9 B10 37.47(19)
B5 B4 B9 B12 100.4(2)
B5 B6 B10 B9 -37.59(19)
B5 B6 B10 B11 -138.2(2)
B5 B6 B10 B12 -101.2(2)
B5 B6 B11 C2 -97.4(2)
B5 B6 B11 B7 -62.2(2)
B5 B6 B11 B10 37.92(18)
B5 B6 B11 B12 1.2(3)
B5 B9 B10 B6 37.84(19)
B5 B9 B10 B11 100.8(2)
B5 B9 B10 B12 138.2(2)
B5 B9 B12 B7 63.7(2)
B5 B9 B12 B8 101.0(2)
B5 B9 B12 B10 -37.22(18)
B5 B9 B12 B11 0.4(3)
B5 B10 B11 C2 1.7(2)
B5 B10 B11 B6 -37.63(18)
B5 B10 B11 B7 63.7(2)
B5 B10 B11 B12 100.9(2)
B5 B10 B12 B7 -63.6(2)
B5 B10 B12 B8 0.0(3)
B5 B10 B12 B9 37.41(18)
B5 B10 B12 B11 -100.8(2)
B6 C1 C2 Ru1 112.17(17)
B6 C1 C2 B3 -143.28(19)
B6 C1 C2 B7 -103.5(2)
B6 C1 C2 B11 -38.46(18)
B6 C1 B3 C2 35.39(18)
B6 C1 B3 B4 -106.1(2)
B6 C1 B3 B7 -2.7(2)
B6 C1 B3 B8 -65.8(2)
B6 C1 B4 B3 105.3(2)
B6 C1 B4 B5 -36.93(19)
B6 C1 B4 B8 65.8(2)
B6 C1 B4 B9 3.6(3)
B6 C1 B5 B4 141.9(2)
B6 C1 B5 B9 101.6(2)
B6 C1 B5 B10 39.36(18)
B6 C1 C1' C2' -97.1(2)
B6 C1 C1' B3' -32.9(3)
B6 C1 C1' B4' 40.0(3)
B6 C1 C1' B5' 118.9(2)
B6 C1 C1' B6' -165.60(19)
B6 C2 B3 C1 -34.15(17)
B6 C2 B3 B4 -0.6(2)
B6 C2 B3 B7 102.0(2)
B6 C2 B3 B8 62.6(2)
B6 C2 B7 B3 -104.6(2)
B6 C2 B7 B8 -66.1(2)
B6 C2 B7 B11 36.40(18)
B6 C2 B7 B12 -3.1(2)
B6 C2 B11 B7 -140.3(2)
B6 C2 B11 B10 -38.95(18)
B6 C2 B11 B12 -101.2(2)
B6 B5 B9 B4 101.2(2)
B6 B5 B9 B8 63.5(2)
B6 B5 B9 B10 -36.81(18)
B6 B5 B9 B12 0.3(3)
B6 B5 B10 B9 138.1(2)
B6 B5 B10 B11 37.15(18)
B6 B5 B10 B12 100.6(2)
B6 B10 B11 C2 39.29(17)
B6 B10 B11 B7 101.3(2)
B6 B10 B11 B12 138.5(2)
B6 B10 B12 B7 0.5(3)
B6 B10 B12 B8 64.0(2)
B6 B10 B12 B9 101.4(2)
B6 B10 B12 B11 -36.79(18)
B6 B11 B12 B7 -101.6(2)
B6 B11 B12 B8 -64.5(2)
B6 B11 B12 B9 -1.0(3)
B6 B11 B12 B10 36.62(18)
B7 C2 B3 C1 -136.12(19)
B7 C2 B3 B4 -102.6(2)
B7 C2 B3 B8 -39.35(18)
B7 C2 B6 C1 100.53(19)
B7 C2 B6 B5 66.7(2)
B7 C2 B6 B10 3.4(2)
B7 C2 B6 B11 -36.72(18)
B7 C2 B11 B6 140.3(2)
B7 C2 B11 B10 101.4(2)
B7 C2 B11 B12 39.10(18)
B7 B3 B4 C1 -95.7(2)
B7 B3 B4 B5 -62.4(2)
B7 B3 B4 B8 38.26(18)
B7 B3 B4 B9 1.1(2)
B7 B3 B8 B4 -137.8(2)
B7 B3 B8 B9 -100.4(2)
B7 B3 B8 B12 -36.86(19)
B7 B8 B9 B4 -100.9(2)
B7 B8 B9 B5 -63.2(2)
B7 B8 B9 B10 0.0(3)
B7 B8 B9 B12 37.06(19)
B7 B8 B12 B9 -138.4(2)
B7 B8 B12 B10 -100.9(2)
B7 B8 B12 B11 -36.95(19)
B7 B11 B12 B8 37.10(19)
B7 B11 B12 B9 100.6(2)
B7 B11 B12 B10 138.2(2)
B8 B3 B4 C1 -134.0(2)
B8 B3 B4 B5 -100.6(2)
B8 B3 B4 B9 -37.17(18)
B8 B3 B7 C2 136.1(2)
B8 B3 B7 B11 101.1(2)
B8 B3 B7 B12 37.18(19)
B8 B4 B5 C1 -95.8(2)
B8 B4 B5 B6 -62.1(2)
B8 B4 B5 B9 37.67(18)
B8 B4 B5 B10 0.1(3)
B8 B4 B9 B5 -137.9(2)
B8 B4 B9 B10 -100.4(2)
B8 B4 B9 B12 -37.53(19)
B8 B7 B11 C2 98.2(2)
B8 B7 B11 B6 62.5(2)
B8 B7 B11 B10 -0.2(3)
B8 B7 B11 B12 -37.32(19)
B8 B7 B12 B9 37.21(19)
B8 B7 B12 B10 101.0(2)
B8 B7 B12 B11 138.6(2)
B8 B9 B10 B5 -101.0(2)
B8 B9 B10 B6 -63.1(2)
B8 B9 B10 B11 -0.1(3)
B8 B9 B10 B12 37.23(18)
B8 B9 B12 B7 -37.24(19)
B8 B9 B12 B10 -138.2(2)
B8 B9 B12 B11 -100.5(2)
B9 B4 B5 C1 -133.5(2)
B9 B4 B5 B6 -99.8(2)
B9 B4 B5 B10 -37.56(19)
B9 B4 B8 B3 138.2(2)
B9 B4 B8 B7 100.7(2)
B9 B4 B8 B12 37.60(19)
B9 B5 B6 C1 -96.7(2)
B9 B5 B6 C2 -63.5(2)
B9 B5 B6 B10 37.34(19)
B9 B5 B6 B11 -0.9(3)
B9 B5 B10 B6 -138.1(2)
B9 B5 B10 B11 -100.9(2)
B9 B5 B10 B12 -37.49(19)
B9 B8 B12 B7 138.4(2)
B9 B8 B12 B10 37.54(19)
B9 B8 B12 B11 101.5(2)
B9 B10 B11 C2 -61.8(2)
B9 B10 B11 B6 -101.1(2)
B9 B10 B11 B7 0.2(3)
B9 B10 B11 B12 37.44(18)
B9 B10 B12 B7 -101.0(2)
B9 B10 B12 B8 -37.41(18)
B9 B10 B12 B11 -138.2(2)
B10 B5 B6 C1 -134.1(2)
B10 B5 B6 C2 -100.8(2)
B10 B5 B6 B11 -38.22(19)
B10 B5 B9 B4 138.0(2)
B10 B5 B9 B8 100.3(2)
B10 B5 B9 B12 37.07(18)
B10 B6 B11 C2 -135.4(2)
B10 B6 B11 B7 -100.1(2)
B10 B6 B11 B12 -36.76(18)
B10 B9 B12 B7 101.0(2)
B10 B9 B12 B8 138.2(2)
B10 B9 B12 B11 37.67(19)
B10 B11 B12 B7 -138.2(2)
B10 B11 B12 B8 -101.1(2)
B10 B11 B12 B9 -37.60(19)
B11 C2 B3 C1 -99.8(2)
B11 C2 B3 B4 -66.3(2)
B11 C2 B3 B7 36.31(19)
B11 C2 B3 B8 -3.0(2)
B11 C2 B6 C1 137.25(19)
B11 C2 B6 B5 103.4(2)
B11 C2 B6 B10 40.08(18)
B11 C2 B7 B3 -141.0(2)
B11 C2 B7 B8 -102.5(2)
B11 C2 B7 B12 -39.45(18)
B11 B6 B10 B5 138.2(2)
B11 B6 B10 B9 100.6(2)
B11 B6 B10 B12 36.99(18)
B11 B7 B8 B3 -101.2(2)
B11 B7 B8 B4 -63.1(2)
B11 B7 B8 B9 0.1(3)
B11 B7 B8 B12 37.37(19)
B11 B7 B12 B8 -138.6(2)
B11 B7 B12 B9 -101.3(2)
B11 B7 B12 B10 -37.56(19)
B11 B10 B12 B7 37.25(18)
B11 B10 B12 B8 100.8(2)
B11 B10 B12 B9 138.2(2)
B12 B7 B8 B3 -138.5(2)
B12 B7 B8 B4 -100.5(2)
B12 B7 B8 B9 -37.23(19)
B12 B7 B11 C2 135.5(2)
B12 B7 B11 B6 99.8(2)
B12 B7 B11 B10 37.10(18)
B12 B8 B9 B4 -137.9(2)
B12 B8 B9 B5 -100.3(2)
B12 B8 B9 B10 -37.07(18)
B12 B9 B10 B5 -138.2(2)
B12 B9 B10 B6 -100.3(2)
B12 B9 B10 B11 -37.34(18)
B12 B10 B11 C2 -99.3(2)
B12 B10 B11 B6 -138.5(2)
B12 B10 B11 B7 -37.24(18)
C1' C1 C2 Ru1 5.0(2)
C1' C1 C2 B3 109.6(2)
C1' C1 C2 B6 -107.1(2)
C1' C1 C2 B7 149.41(19)
C1' C1 C2 B11 -145.59(19)
C1' C1 B3 C2 -101.2(2)
C1' C1 B3 B4 117.4(2)
C1' C1 B3 B7 -139.2(2)
C1' C1 B3 B8 157.68(19)
C1' C1 B4 B3 -104.8(2)
C1' C1 B4 B5 113.0(2)
C1' C1 B4 B8 -144.3(2)
C1' C1 B4 B9 153.5(2)
C1' C1 B5 B4 -115.5(2)
C1' C1 B5 B6 102.6(2)
C1' C1 B5 B9 -155.9(2)
C1' C1 B5 B10 141.9(2)
C1' C1 B6 C2 102.6(2)
C1' C1 B6 B5 -116.3(2)
C1' C1 B6 B10 -156.6(2)
C1' C1 B6 B11 139.8(2)
C1' C2' B3' Ru1 -112.82(13)
C1' C2' B3' B4' 32.79(17)
C1' C2' B3' B7' 134.61(18)
C1' C2' B3' B8' 97.2(2)
C1' C2' B6' B5' -34.54(17)
C1' C2' B6' B10' -96.9(2)
C1' C2' B6' B11' -136.9(2)
C1' C2' B7' B3' -41.76(17)
C1' C2' B7' B8' -5.1(2)
C1' C2' B7' B11' 100.17(19)
C1' C2' B7' B12' 59.3(2)
C1' C2' B11' B6' 38.12(18)
C1' C2' B11' B7' -102.44(19)
C1' C2' B11' B10' -1.4(2)
C1' C2' B11' B12' -63.2(2)
C1' B3' B4' B5' 34.13(17)
C1' B3' B4' B8' 135.6(2)
C1' B3' B4' B9' 96.0(2)
C1' B3' B7' C2' 40.49(16)
C1' B3' B7' B8' -97.9(2)
C1' B3' B7' B11' 7.2(2)
C1' B3' B7' B12' -57.6(2)
C1' B3' B8' B4' -37.94(18)
C1' B3' B8' B7' 101.7(2)
C1' B3' B8' B9' 1.4(2)
C1' B3' B8' B12' 63.5(2)
C1' B4' B5' B6' 33.93(17)
C1' B4' B5' B9' 134.6(2)
C1' B4' B5' B10' 96.4(2)
C1' B4' B8' B3' 38.61(18)
C1' B4' B8' B7' 2.3(3)
C1' B4' B8' B9' -96.5(2)
C1' B4' B8' B12' -60.0(2)
C1' B4' B9' B5' -37.74(17)
C1' B4' B9' B8' 100.5(2)
C1' B4' B9' B10' 0.1(3)
C1' B4' B9' B12' 63.3(2)
C1' B5' B6' C2' 35.59(17)
C1' B5' B6' B10' 135.2(2)
C1' B5' B6' B11' 97.4(2)
C1' B5' B9' B4' 38.98(18)
C1' B5' B9' B8' 1.3(3)
C1' B5' B9' B10' -98.7(2)
C1' B5' B9' B12' -62.8(2)
C1' B5' B10' B6' -38.42(18)
C1' B5' B10' B9' 99.1(2)
C1' B5' B10' B11' -1.0(3)
C1' B5' B10' B12' 63.1(2)
C1' B6' B10' B5' 37.44(17)
C1' B6' B10' B9' -0.2(3)
C1' B6' B10' B11' -100.7(2)
C1' B6' B10' B12' -63.4(2)
C1' B6' B11' C2' -37.63(17)
C1' B6' B11' B7' -1.7(3)
C1' B6' B11' B10' 97.2(2)
C1' B6' B11' B12' 60.6(2)
C2' C1' B3' Ru1 52.32(12)
C2' C1' B3' B4' -142.82(19)
C2' C1' B3' B7' -41.17(17)
C2' C1' B3' B8' -103.7(2)
C2' C1' B4' B3' 33.06(17)
C2' C1' B4' B5' -106.8(2)
C2' C1' B4' B8' -5.5(2)
C2' C1' B4' B9' -67.9(2)
C2' C1' B5' B4' 102.7(2)
C2' C1' B5' B6' -38.63(19)
C2' C1' B5' B9' 63.2(2)
C2' C1' B5' B10' 0.1(3)
C2' C1' B6' B5' 139.3(2)
C2' C1' B6' B10' 100.4(2)
C2' C1' B6' B11' 37.48(17)
C2' B3' B4' C1' -33.72(18)
C2' B3' B4' B5' 0.4(2)
C2' B3' B4' B8' 101.9(2)
C2' B3' B4' B9' 62.3(2)
C2' B3' B7' B8' -138.4(2)
C2' B3' B7' B11' -33.27(18)
C2' B3' B7' B12' -98.1(2)
C2' B3' B8' B4' -101.4(2)
C2' B3' B8' B7' 38.32(19)
C2' B3' B8' B9' -62.0(2)
C2' B3' B8' B12' 0.0(3)
C2' B6' B10' B5' 98.9(2)
C2' B6' B10' B9' 61.3(2)
C2' B6' B10' B11' -39.19(18)
C2' B6' B10' B12' -1.9(3)
C2' B6' B11' B7' 35.93(18)
C2' B6' B11' B10' 134.8(2)
C2' B6' B11' B12' 98.3(2)
C2' B7' B8' B3' -34.81(17)
C2' B7' B8' B4' 1.7(3)
C2' B7' B8' B9' 64.5(2)
C2' B7' B8' B12' 101.0(2)
C2' B7' B11' B6' -35.51(18)
C2' B7' B11' B10' -98.6(2)
C2' B7' B11' B12' -134.7(2)
C2' B7' B12' B8' -98.5(2)
C2' B7' B12' B9' -61.5(3)
C2' B7' B12' B10' 2.8(3)
C2' B7' B12' B11' 39.45(18)
C2' B11' B12' B7' -40.04(18)
C2' B11' B12' B8' -2.9(3)
C2' B11' B12' B9' 60.5(2)
C2' B11' B12' B10' 99.1(2)
B3' C1' C2' Ru1 -68.94(14)
B3' C1' C2' B6' 145.1(2)
B3' C1' C2' B7' 41.85(17)
B3' C1' C2' B11' 106.0(2)
B3' C1' B4' B5' -139.9(2)
B3' C1' B4' B8' -38.58(18)
B3' C1' B4' B9' -100.9(2)
B3' C1' B5' B4' 39.05(19)
B3' C1' B5' B6' -102.3(2)
B3' C1' B5' B9' -0.5(3)
B3' C1' B5' B10' -63.5(2)
B3' C1' B6' C2' -31.07(17)
B3' C1' B6' B5' 108.2(2)
B3' C1' B6' B10' 69.3(2)
B3' C1' B6' B11' 6.4(2)
B3' C2' B6' C1' 33.13(18)
B3' C2' B6' B5' -1.4(3)
B3' C2' B6' B10' -63.8(2)
B3' C2' B6' B11' -103.8(2)
B3' C2' B7' B8' 36.71(18)
B3' C2' B7' B11' 141.9(2)
B3' C2' B7' B12' 101.1(2)
B3' C2' B11' B6' 104.5(2)
B3' C2' B11' B7' -36.07(19)
B3' C2' B11' B10' 65.0(2)
B3' C2' B11' B12' 3.1(3)
B3' B4' B5' C1' -35.18(17)
B3' B4' B5' B6' -1.2(2)
B3' B4' B5' B9' 99.4(2)
B3' B4' B5' B10' 61.3(2)
B3' B4' B8' B7' -36.36(19)
B3' B4' B8' B9' -135.1(2)
B3' B4' B8' B12' -98.6(2)
B3' B4' B9' B5' -99.2(2)
B3' B4' B9' B8' 39.12(18)
B3' B4' B9' B10' -61.3(2)
B3' B4' B9' B12' 1.9(3)
B3' B7' B8' B4' 36.46(19)
B3' B7' B8' B9' 99.3(2)
B3' B7' B8' B12' 135.8(2)
B3' B7' B11' C2' 32.09(17)
B3' B7' B11' B6' -3.4(3)
B3' B7' B11' B10' -66.6(2)
B3' B7' B11' B12' -102.6(2)
B3' B7' B12' B8' -39.58(19)
B3' B7' B12' B9' -2.5(3)
B3' B7' B12' B10' 61.8(3)
B3' B7' B12' B11' 98.4(2)
B3' B8' B9' B4' -39.67(19)
B3' B8' B9' B5' -1.7(3)
B3' B8' B9' B10' 61.8(2)
B3' B8' B9' B12' 99.1(2)
B3' B8' B12' B7' 38.86(19)
B3' B8' B12' B9' -99.7(2)
B3' B8' B12' B10' -61.7(2)
B3' B8' B12' B11' 1.8(3)
B4' C1' C2' Ru1 -103.97(17)
B4' C1' C2' B3' -35.04(18)
B4' C1' C2' B6' 110.1(2)
B4' C1' C2' B7' 6.8(2)
B4' C1' C2' B11' 71.0(2)
B4' C1' B3' Ru1 -164.86(16)
B4' C1' B3' C2' 142.82(19)
B4' C1' B3' B7' 101.7(2)
B4' C1' B3' B8' 39.14(18)
B4' C1' B5' B6' -141.3(2)
B4' C1' B5' B9' -39.50(18)
B4' C1' B5' B10' -102.6(2)
B4' C1' B6' C2' -100.1(2)
B4' C1' B6' B5' 39.2(2)
B4' C1' B6' B10' 0.3(3)
B4' C1' B6' B11' -62.6(2)
B4' B3' B7' C2' 101.8(2)
B4' B3' B7' B8' -36.52(19)
B4' B3' B7' B11' 68.6(2)
B4' B3' B7' B12' 3.7(3)
B4' B3' B8' B7' 139.7(2)
B4' B3' B8' B9' 39.33(19)
B4' B3' B8' B12' 101.4(2)
B4' B5' B6' C1' -33.99(17)
B4' B5' B6' C2' 1.6(2)
B4' B5' B6' B10' 101.2(2)
B4' B5' B6' B11' 63.4(2)
B4' B5' B9' B8' -37.65(19)
B4' B5' B9' B10' -137.7(2)
B4' B5' B9' B12' -101.8(2)
B4' B5' B10' B6' -99.7(2)
B4' B5' B10' B9' 37.73(19)
B4' B5' B10' B11' -62.3(2)
B4' B5' B10' B12' 1.8(3)
B4' B8' B9' B5' 37.96(19)
B4' B8' B9' B10' 101.5(2)
B4' B8' B9' B12' 138.8(2)
B4' B8' B12' B7' 102.0(2)
B4' B8' B12' B9' -36.56(19)
B4' B8' B12' B10' 1.5(3)
B4' B8' B12' B11' 65.0(2)
B4' B9' B10' B5' -38.33(19)
B4' B9' B10' B6' 0.0(3)
B4' B9' B10' B11' 63.1(2)
B4' B9' B10' B12' 101.4(2)
B4' B9' B12' B7' 0.4(3)
B4' B9' B12' B8' 37.17(19)
B4' B9' B12' B10' -100.8(2)
B4' B9' B12' B11' -62.5(3)
B5' C1' C2' Ru1 -174.13(16)
B5' C1' C2' B3' -105.2(2)
B5' C1' C2' B6' 39.9(2)
B5' C1' C2' B7' -63.3(2)
B5' C1' C2' B11' 0.8(3)
B5' C1' B3' Ru1 155.38(17)
B5' C1' B3' C2' 103.1(2)
B5' C1' B3' B4' -39.8(2)
B5' C1' B3' B7' 61.9(2)
B5' C1' B3' B8' -0.6(3)
B5' C1' B4' B3' 139.9(2)
B5' C1' B4' B8' 101.3(2)
B5' C1' B4' B9' 38.94(18)
B5' C1' B6' C2' -139.3(2)
B5' C1' B6' B10' -38.86(18)
B5' C1' B6' B11' -101.8(2)
B5' B4' B8' B3' 98.2(2)
B5' B4' B8' B7' 61.8(2)
B5' B4' B8' B9' -36.92(18)
B5' B4' B8' B12' -0.4(2)
B5' B4' B9' B8' 138.3(2)
B5' B4' B9' B10' 37.87(19)
B5' B4' B9' B12' 101.0(2)
B5' B6' B10' B9' -37.64(19)
B5' B6' B10' B11' -138.1(2)
B5' B6' B10' B12' -100.8(2)
B5' B6' B11' C2' -97.4(2)
B5' B6' B11' B7' -61.4(2)
B5' B6' B11' B10' 37.43(19)
B5' B6' B11' B12' 0.9(3)
B5' B9' B10' B6' 38.37(19)
B5' B9' B10' B11' 101.4(2)
B5' B9' B10' B12' 139.8(2)
B5' B9' B12' B7' 65.0(3)
B5' B9' B12' B8' 101.8(2)
B5' B9' B12' B10' -36.08(19)
B5' B9' B12' B11' 2.2(3)
B5' B10' B11' C2' 1.5(3)
B5' B10' B11' B6' -37.98(19)
B5' B10' B11' B7' 64.9(2)
B5' B10' B11' B12' 100.7(2)
B5' B10' B12' B7' -65.1(2)
B5' B10' B12' B8' -2.1(3)
B5' B10' B12' B9' 35.76(18)
B5' B10' B12' B11' -101.5(2)
B6' C1' C2' Ru1 145.93(17)
B6' C1' C2' B3' -145.13(19)
B6' C1' C2' B7' -103.3(2)
B6' C1' C2' B11' -39.12(19)
B6' C1' B3' Ru1 84.78(17)
B6' C1' B3' C2' 32.46(18)
B6' C1' B3' B4' -110.4(2)
B6' C1' B3' B7' -8.7(2)
B6' C1' B3' B8' -71.2(2)
B6' C1' B4' B3' 100.6(2)
B6' C1' B4' B5' -39.2(2)
B6' C1' B4' B8' 62.0(2)
B6' C1' B4' B9' -0.3(3)
B6' C1' B5' B4' 141.3(2)
B6' C1' B5' B9' 101.8(2)
B6' C1' B5' B10' 38.76(19)
B6' C2' B3' Ru1 -144.96(19)
B6' C2' B3' C1' -32.15(18)
B6' C2' B3' B4' 0.6(3)
B6' C2' B3' B7' 102.5(2)
B6' C2' B3' B8' 65.0(2)
B6' C2' B7' B3' -105.3(2)
B6' C2' B7' B8' -68.6(2)
B6' C2' B7' B11' 36.66(19)
B6' C2' B7' B12' -4.2(2)
B6' C2' B11' B7' -140.6(2)
B6' C2' B11' B10' -39.50(19)
B6' C2' B11' B12' -101.4(2)
B6' B5' B9' B4' 100.1(2)
B6' B5' B9' B8' 62.5(2)
B6' B5' B9' B10' -37.55(18)
B6' B5' B9' B12' -1.6(3)
B6' B5' B10' B9' 137.5(2)
B6' B5' B10' B11' 37.42(19)
B6' B5' B10' B12' 101.5(2)
B6' B10' B11' C2' 39.46(18)
B6' B10' B11' B7' 102.9(2)
B6' B10' B11' B12' 138.7(2)
B6' B10' B12' B7' -0.6(3)
B6' B10' B12' B8' 62.5(2)
B6' B10' B12' B9' 100.3(2)
B6' B10' B12' B11' -36.90(19)
B6' B11' B12' B7' -102.5(2)
B6' B11' B12' B8' -65.4(2)
B6' B11' B12' B9' -1.9(3)
B6' B11' B12' B10' 36.66(19)
B7' C2' B3' Ru1 112.57(14)
B7' C2' B3' C1' -134.61(18)
B7' C2' B3' B4' -101.8(2)
B7' C2' B3' B8' -37.41(19)
B7' C2' B6' C1' 100.66(19)
B7' C2' B6' B5' 66.1(2)
B7' C2' B6' B10' 3.8(2)
B7' C2' B6' B11' -36.25(19)
B7' C2' B11' B6' 140.6(2)
B7' C2' B11' B10' 101.1(2)
B7' C2' B11' B12' 39.19(18)
B7' B3' B4' C1' -99.4(2)
B7' B3' B4' B5' -65.3(2)
B7' B3' B4' B8' 36.19(19)
B7' B3' B4' B9' -3.4(3)
B7' B3' B8' B4' -139.7(2)
B7' B3' B8' B9' -100.4(2)
B7' B3' B8' B12' -38.27(19)
B7' B8' B9' B4' -102.6(2)
B7' B8' B9' B5' -64.6(2)
B7' B8' B9' B10' -1.1(3)
B7' B8' B9' B12' 36.21(19)
B7' B8' B12' B9' -138.6(2)
B7' B8' B12' B10' -100.5(2)
B7' B8' B12' B11' -37.04(19)
B7' B11' B12' B8' 37.10(19)
B7' B11' B12' B9' 100.5(2)
B7' B11' B12' B10' 139.1(2)
B8' B3' B4' C1' -135.6(2)
B8' B3' B4' B5' -101.5(2)
B8' B3' B4' B9' -39.59(19)
B8' B3' B7' C2' 138.4(2)
B8' B3' B7' B11' 105.1(2)
B8' B3' B7' B12' 40.2(2)
B8' B4' B5' C1' -97.3(2)
B8' B4' B5' B6' -63.4(2)
B8' B4' B5' B9' 37.33(18)
B8' B4' B5' B10' -0.8(3)
B8' B4' B9' B5' -138.3(2)
B8' B4' B9' B10' -100.4(2)
B8' B4' B9' B12' -37.3(2)
B8' B7' B11' C2' 95.7(2)
B8' B7' B11' B6' 60.2(3)
B8' B7' B11' B10' -3.0(3)
B8' B7' B11' B12' -39.00(19)
B8' B7' B12' B9' 37.1(2)
B8' B7' B12' B10' 101.4(2)
B8' B7' B12' B11' 138.0(2)
B8' B9' B10' B5' -102.0(2)
B8' B9' B10' B6' -63.7(2)
B8' B9' B10' B11' -0.6(3)
B8' B9' B10' B12' 37.73(19)
B8' B9' B12' B7' -36.8(2)
B8' B9' B12' B10' -137.9(2)
B8' B9' B12' B11' -99.6(2)
B9' B4' B5' C1' -134.6(2)
B9' B4' B5' B6' -100.7(2)
B9' B4' B5' B10' -38.18(19)
B9' B4' B8' B3' 135.1(2)
B9' B4' B8' B7' 98.7(2)
B9' B4' B8' B12' 36.51(19)
B9' B5' B6' C1' -97.0(2)
B9' B5' B6' C2' -61.4(2)
B9' B5' B6' B10' 38.23(19)
B9' B5' B6' B11' 0.4(3)
B9' B5' B10' B6' -137.5(2)
B9' B5' B10' B11' -100.1(2)
B9' B5' B10' B12' -35.93(19)
B9' B8' B12' B7' 138.6(2)
B9' B8' B12' B10' 38.10(19)
B9' B8' B12' B11' 101.6(2)
B9' B10' B11' C2' -61.3(2)
B9' B10' B11' B6' -100.7(2)
B9' B10' B11' B7' 2.2(3)
B9' B10' B11' B12' 38.01(19)
B9' B10' B12' B7' -100.9(2)
B9' B10' B12' B8' -37.83(19)
B9' B10' B12' B11' -137.2(2)
B10' B5' B6' C1' -135.2(2)
B10' B5' B6' C2' -99.6(2)
B10' B5' B6' B11' -37.80(19)
B10' B5' B9' B4' 137.7(2)
B10' B5' B9' B8' 100.0(2)
B10' B5' B9' B12' 35.91(19)
B10' B6' B11' C2' -134.8(2)
B10' B6' B11' B7' -98.9(2)
B10' B6' B11' B12' -36.51(19)
B10' B9' B12' B7' 101.1(2)
B10' B9' B12' B8' 137.9(2)
B10' B9' B12' B11' 38.31(19)
B10' B11' B12' B7' -139.1(2)
B10' B11' B12' B8' -102.0(2)
B10' B11' B12' B9' -38.60(19)
B11' C2' B3' Ru1 147.96(19)
B11' C2' B3' C1' -99.2(2)
B11' C2' B3' B4' -66.4(2)
B11' C2' B3' B7' 35.39(19)
B11' C2' B3' B8' -2.0(3)
B11' C2' B6' C1' 136.9(2)
B11' C2' B6' B5' 102.4(2)
B11' C2' B6' B10' 40.01(18)
B11' C2' B7' B3' -141.9(2)
B11' C2' B7' B8' -105.2(2)
B11' C2' B7' B12' -40.82(19)
B11' B6' B10' B5' 138.1(2)
B11' B6' B10' B9' 100.5(2)
B11' B6' B10' B12' 37.27(19)
B11' B7' B8' B3' -96.8(2)
B11' B7' B8' B4' -60.3(3)
B11' B7' B8' B9' 2.5(3)
B11' B7' B8' B12' 39.0(2)
B11' B7' B12' B8' -138.0(2)
B11' B7' B12' B9' -100.9(2)
B11' B7' B12' B10' -36.63(19)
B11' B10' B12' B7' 36.32(19)
B11' B10' B12' B8' 99.4(2)
B11' B10' B12' B9' 137.2(2)
B12' B7' B8' B3' -135.8(2)
B12' B7' B8' B4' -99.4(2)
B12' B7' B8' B9' -36.49(19)
B12' B7' B11' C2' 134.7(2)
B12' B7' B11' B6' 99.2(2)
B12' B7' B11' B10' 36.05(19)
B12' B8' B9' B4' -138.8(2)
B12' B8' B9' B5' -100.8(2)
B12' B8' B9' B10' -37.33(19)
B12' B9' B10' B5' -139.8(2)
B12' B9' B10' B6' -101.4(2)
B12' B9' B10' B11' -38.38(19)
B12' B10' B11' C2' -99.3(2)
B12' B10' B11' B6' -138.7(2)
B12' B10' B11' B7' -35.84(19)
C101 C102 C103 Ru1 53.5(2)
C101 C102 C103 C104 -1.9(4)
C102 C101 C106 Ru1 -53.70(19)
C102 C101 C106 C105 2.3(3)
C102 C101 C108 C109 122.1(3)
C102 C101 C108 C110 -113.9(3)
C102 C103 C104 Ru1 55.8(2)
C102 C103 C104 C105 -1.9(3)
C102 C103 C104 C107 177.9(2)
C103 C104 C105 Ru1 55.96(19)
C103 C104 C105 C106 5.9(3)
C104 C105 C106 Ru1 49.4(2)
C104 C105 C106 C101 -6.1(3)
C106 C101 C102 Ru1 53.68(19)
C106 C101 C102 C103 1.8(3)
C106 C101 C108 C109 -59.1(3)
C106 C101 C108 C110 64.9(3)
C107 C104 C105 Ru1 -123.9(2)
C107 C104 C105 C106 -174.0(2)
C108 C101 C102 Ru1 -127.5(2)
C108 C101 C102 C103 -179.4(2)
C108 C101 C106 Ru1 127.4(2)
C108 C101 C106 C105 -176.6(2)
